data_1526002
loop_
_publ_author_name
'Merlino, S.'
'Orlandi, P.'

_publ_section_title
;
 Carraraite and zaccagnaite, two new minerals from the Carrara marble
 quarries: their chemical compositions, physical properties, and
 structural features
;
_journal_name_full 'American Mineralogist'
_journal_page_first 1293
_journal_page_last 1301
_journal_volume 86
_journal_year 2001
_chemical_formula_sum 'C0.92 H30 Ca3 Ge O25.08 S1.08'
_chemical_name_systematic 'Ca3 Ge (O H)6 (S O4)1.08 (C O3)0.92 (H2 O)12'
_space_group_IT_number 176
_symmetry_space_group_name_Hall '-P 6c'
_symmetry_space_group_name_H-M 'P 63/m'
_cell_angle_alpha 90
_cell_angle_beta 90
_cell_angle_gamma 120
_cell_formula_units_Z 2
_cell_length_a 11.056
_cell_length_b 11.056
_cell_length_c 10.629
_cell_volume 1125.172
_citation_journal_id_ASTM AMMIAY
_cod_data_source_file Merlino_AMMIAY_2001_882.cif
_cod_data_source_block C0.92H30Ca3Ge1O25.08S1.08
_cod_original_formula_sum 'C0.92 H30 Ca3 Ge1 O25.08 S1.08'
_cod_database_code 1526002

loop_
_symmetry_equiv_pos_as_xyz
x,y,z
x-y,x,z+1/2
-y,x-y,z
-x,-y,z+1/2
-x+y,-x,z
y,-x+y,z+1/2
-x,-y,-z
-x+y,-x,-z-1/2
y,-x+y,-z
x,y,-z-1/2
x-y,x,-z
-y,x-y,-z-1/2

loop_
_atom_site_label
_atom_site_type_symbol
_atom_site_fract_x
_atom_site_fract_y
_atom_site_fract_z
_atom_site_occupancy
_atom_site_U_iso_or_equiv
O1 O-2 0.3985 0.2348 0.25 1 0.0
Ca1 Ca+2 0.1976 -0.0122 0.25 1 0.0
H4 H+1 -0.068 0.292 0.055 1 0.0
H1 H+1 0.326 0.253 0.25 1 0.0
O3 O-2 0.0153 0.3461 0.0705 1 0.0
H3 H+1 0.276 0.424 0.178 1 0.0
H6 H+1 0.191 0.179 0.084 1 0.0
O6 O-2 0.196 0.6224 0.0379 1 0.0
O4 O-2 0.1349 0.1269 0.111 1 0.0
O5 O-2 0.3333 0.6667 0.8527 0.54 0.0
C1 C+4 0.3333 0.6667 0.0379 0.46 0.0
Ge1 Ge+4 0 0 0 1 0.0
H5 H+1 0.108 0.465 0.07 1 0.0
S1 S+6 0.3333 0.6667 -0.011 0.54 0.0
O2 O-2 0.2593 0.4054 0.25 1 0.0
H2 H+1 0.503 0.229 0.25 1 0.0
